data_7105217
loop_
_publ_author_name
'Braunschweig, Holger'
'Chiu, Ching-Wen'
'Radacki, Krzysztof'
'Brenner, Peter'

_publ_section_title
;
 Platinum substituted boroles.
;
_journal_issue 6
_journal_name_full 'Chemical communications (Cambridge, England)'
_journal_page_first 916
_journal_page_last 918
_journal_paper_doi 10.1039/b923652j
_journal_volume 46
_journal_year 2010
_chemical_formula_moiety 'C64 H86 B P2 Pt, C32 H12 B F24, 3(C H2 Cl2)'
_chemical_formula_sum 'C99 H104 B2 Cl6 F24 P2 Pt'
_chemical_formula_weight 2241.17
_chemical_name_common
;
?
;
_chemical_name_systematic
;
?
;
_space_group_IT_number 2
_symmetry_cell_setting triclinic
_symmetry_space_group_name_Hall '-P 1'
_symmetry_space_group_name_H-M 'P -1'
_atom_sites_solution_hydrogens geom
_atom_sites_solution_primary direct
_atom_sites_solution_secondary difmap
_audit_creation_method SHELXL-97
_cell_angle_alpha 80.879(2)
_cell_angle_beta 77.509(2)
_cell_angle_gamma 89.330(2)
_cell_formula_units_Z 2
_cell_length_a 13.1946(15)
_cell_length_b 19.388(2)
_cell_length_c 21.575(3)
_cell_measurement_reflns_used 9086
_cell_measurement_temperature 100(2)
_cell_measurement_theta_max 28.25
_cell_measurement_theta_min 2.35
_cell_volume 5319.0(11)
_computing_cell_refinement 'Saint+ ver. 7.53A (Bruker AXS)'
_computing_data_collection 'APEX2 ver. 2008.3 (Bruker AXS)'
_computing_data_reduction 'Saint+ ver. 7.53A (Bruker AXS)'
_computing_molecular_graphics 'XP ver. 5.1 (Bruker AXS, 1998)'
_computing_publication_material 'SHELXL-97 (Sheldrick, 2008)'
_computing_structure_refinement 'SHELXL-97 (Sheldrick, 1997)'
_computing_structure_solution 'SHELXS-97 (Sheldrick, 1990)'
_diffrn_ambient_temperature 100(2)
_diffrn_measured_fraction_theta_full 0.992
_diffrn_measured_fraction_theta_max 0.988
_diffrn_measurement_device_type 'Bruker APEX-II CCD'
_diffrn_measurement_method '\f and \w scans'
_diffrn_radiation_monochromator 'multi-layer mirror'
_diffrn_radiation_source 'rotating anode'
_diffrn_radiation_type MoK\a
_diffrn_radiation_wavelength 0.71073
_diffrn_reflns_av_R_equivalents 0.0000
_diffrn_reflns_av_sigmaI/netI 0.0293
_diffrn_reflns_limit_h_max 17
_diffrn_reflns_limit_h_min -17
_diffrn_reflns_limit_k_max 25
_diffrn_reflns_limit_k_min -25
_diffrn_reflns_limit_l_max 28
_diffrn_reflns_limit_l_min 0
_diffrn_reflns_number 26224
_diffrn_reflns_theta_full 26.00
_diffrn_reflns_theta_max 28.33
_diffrn_reflns_theta_min 0.98
_exptl_absorpt_coefficient_mu 1.585
_exptl_absorpt_correction_T_max 0.7457
_exptl_absorpt_correction_T_min 0.6171
_exptl_absorpt_correction_type multi-scan
_exptl_absorpt_process_details 'Sadabs 2008/1 (Brucker 2008)'
_exptl_crystal_colour red
_exptl_crystal_density_diffrn 1.399
_exptl_crystal_density_method 'not measured'
_exptl_crystal_description plate
_exptl_crystal_F_000 2268
_exptl_crystal_size_max 0.21
_exptl_crystal_size_mid 0.11
_exptl_crystal_size_min 0.04
_platon_squeeze_details
;
The crystalisation was done from mixture of CH2Cl2 and hexane. Some CH2Cl2
molecules could be localized and refined but the attempts to describe rest
electron density in the huge void around origin of the cell as mixtrue
of used solvent molecules fialed.
;
_refine_diff_density_max 2.317
_refine_diff_density_min -2.575
_refine_diff_density_rms 0.115
_refine_ls_extinction_method none
_refine_ls_goodness_of_fit_ref 1.059
_refine_ls_hydrogen_treatment constr
_refine_ls_matrix_type full
_refine_ls_number_parameters 1223
_refine_ls_number_reflns 26224
_refine_ls_number_restraints 72
_refine_ls_restrained_S_all 1.138
_refine_ls_R_factor_all 0.0533
_refine_ls_R_factor_gt 0.0435
_refine_ls_shift/su_max 0.004
_refine_ls_shift/su_mean 0.000
_refine_ls_structure_factor_coef Fsqd
_refine_ls_weighting_details 'calc w=1/[\s^2^(Fo^2^)+(0.0702P)^2^+10.9770P] where P=(Fo^2^+2Fc^2^)/3'
_refine_ls_weighting_scheme calc
_refine_ls_wR_factor_gt 0.1187
_refine_ls_wR_factor_ref 0.1252
_reflns_number_gt 22990
_reflns_number_total 26224
_reflns_threshold_expression >2sigma(I)
_cod_data_source_file b923652j.txt
_cod_data_source_block kr418
_cod_depositor_comments
;
The following automatic conversions were performed:
'_symmetry_cell_setting' value 'Triclinic' changed to 'triclinic'
according to '/home/saulius/struct/CIF-dictionaries/cif_core.dic'
dictionary named 'cif_core.dic' version 2.4.1 from 2010-06-29.

Automatic conversion script
Id: cif_fix_enum 1527 2010-12-29 10:47:43Z saulius 
;
_cod_original_sg_symbol_H-M P-1
_cod_database_code 7105217

loop_
_symmetry_equiv_pos_as_xyz
'x, y, z'
'-x, -y, -z'

loop_
_atom_site_label
_atom_site_type_symbol
_atom_site_fract_x
_atom_site_fract_y
_atom_site_fract_z
_atom_site_U_iso_or_equiv
_atom_site_adp_type
_atom_site_occupancy
_atom_site_symmetry_multiplicity
_atom_site_calc_flag
_atom_site_refinement_flags
_atom_site_disorder_assembly
_atom_site_disorder_group
Pt1 Pt 0.950583(6) 0.698860(5) 0.736051(4) 0.02077(2) Uani 1 1 d . . .
B1_1 B 0.8867(2) 0.61005(15) 0.78297(13) 0.0226(6) Uani 1 1 d . . .
C2_1 C 0.94007(19) 0.54946(14) 0.82201(11) 0.0236(5) Uani 1 1 d . . .
C3_1 C 0.8664(2) 0.49865(14) 0.84472(12) 0.0261(6) Uani 1 1 d . . .
C4_1 C 0.76451(19) 0.51966(15) 0.82597(12) 0.0259(6) Uani 1 1 d . . .
C5_1 C 0.77094(18) 0.58379(14) 0.78938(11) 0.0227(5) Uani 1 1 d . . .
C1_2 C 1.0478(2) 0.54809(14) 0.83244(13) 0.0284(6) Uani 1 1 d . . .
C2_2 C 1.1318(2) 0.56748(16) 0.78138(16) 0.0345(7) Uani 1 1 d . . .
H2_2 H 1.1204 0.5792 0.7390 0.041 Uiso 1 1 calc R . .
C3_2 C 1.2321(2) 0.57002(19) 0.7913(2) 0.0480(9) Uani 1 1 d . . .
H3_2 H 1.2886 0.5829 0.7558 0.058 Uiso 1 1 calc R . .
C4_2 C 1.2501(3) 0.5540(2) 0.8522(2) 0.0591(10) Uani 1 1 d . . .
H4_2 H 1.3186 0.5568 0.8589 0.071 Uiso 1 1 calc R . .
C5_2 C 1.1689(3) 0.5339(2) 0.9032(2) 0.0597(10) Uani 1 1 d . . .
H5_2 H 1.1818 0.5220 0.9452 0.072 Uiso 1 1 calc R . .
C6_2 C 1.0667(3) 0.53070(18) 0.89426(16) 0.0422(8) Uani 1 1 d . . .
H6_2 H 1.0109 0.5168 0.9300 0.051 Uiso 1 1 calc R . .
C1_3 C 0.8774(2) 0.42796(16) 0.87898(14) 0.0342(6) Uani 1 1 d . . .
C2_3 C 0.8147(3) 0.4034(2) 0.94009(16) 0.0491(9) Uani 1 1 d . . .
H2_3 H 0.7689 0.4343 0.9618 0.059 Uiso 1 1 calc R . .
C3_3 C 0.8195(3) 0.3348(2) 0.9687(2) 0.0721(11) Uani 1 1 d . . .
H3_3 H 0.7786 0.3194 1.0106 0.087 Uiso 1 1 calc R . .
C4_3 C 0.8821(3) 0.2888(2) 0.9376(3) 0.0884(13) Uani 1 1 d . . .
H4_3 H 0.8827 0.2414 0.9572 0.106 Uiso 1 1 calc R . .
C5_3 C 0.9451(3) 0.3112(2) 0.8774(3) 0.0714(12) Uani 1 1 d . . .
H5_3 H 0.9888 0.2790 0.8560 0.086 Uiso 1 1 calc R . .
C6_3 C 0.9444(3) 0.38146(17) 0.84799(18) 0.0449(8) Uani 1 1 d . . .
H6_3 H 0.9890 0.3971 0.8074 0.054 Uiso 1 1 calc R . .
C1_4 C 0.6706(2) 0.47398(17) 0.84977(13) 0.0323(7) Uani 1 1 d . . .
C2_4 C 0.5815(3) 0.5003(2) 0.88465(17) 0.0484(9) Uani 1 1 d . . .
H2_4 H 0.5805 0.5473 0.8921 0.058 Uiso 1 1 calc R . .
C3_4 C 0.4935(3) 0.4569(3) 0.9086(2) 0.0727(15) Uani 1 1 d . . .
H3_4 H 0.4324 0.4744 0.9327 0.087 Uiso 1 1 calc R . .
C4_4 C 0.4947(3) 0.3890(3) 0.8977(2) 0.0716(13) Uani 1 1 d . . .
H4_4 H 0.4346 0.3597 0.9145 0.086 Uiso 1 1 calc R . .
C5_4 C 0.5814(3) 0.3633(2) 0.86299(18) 0.0536(9) Uani 1 1 d . . .
H5_4 H 0.5811 0.3163 0.8554 0.064 Uiso 1 1 calc R . .
C6_4 C 0.6704(2) 0.40506(17) 0.83856(14) 0.0375(7) Uani 1 1 d . . .
H6_4 H 0.7307 0.3868 0.8144 0.045 Uiso 1 1 calc R . .
C1_5 C 0.68648(18) 0.61860(14) 0.76214(11) 0.0229(5) Uani 1 1 d . . .
C2_5 C 0.6272(2) 0.58256(15) 0.73025(13) 0.0284(6) Uani 1 1 d . . .
H2_5 H 0.6410 0.5350 0.7267 0.034 Uiso 1 1 calc R . .
C3_5 C 0.5490(2) 0.61548(17) 0.70389(14) 0.0356(7) Uani 1 1 d . . .
H3_5 H 0.5105 0.5905 0.6818 0.043 Uiso 1 1 calc R . .
C4_5 C 0.5267(2) 0.68456(18) 0.70948(16) 0.0388(7) Uani 1 1 d . . .
H4_5 H 0.4723 0.7067 0.6919 0.047 Uiso 1 1 calc R . .
C5_5 C 0.5841(2) 0.72120(17) 0.74102(16) 0.0371(7) Uani 1 1 d . . .
H5_5 H 0.5693 0.7686 0.7449 0.044 Uiso 1 1 calc R . .
C6_5 C 0.66333(19) 0.68837(15) 0.76682(13) 0.0287(6) Uani 1 1 d . . .
H6_5 H 0.7025 0.7139 0.7881 0.034 Uiso 1 1 calc R . .
P1 P 0.97967(4) 0.66429(3) 0.63518(3) 0.01938(12) Uani 1 1 d . . .
C1_6 C 0.91844(18) 0.58111(12) 0.62940(11) 0.0208(5) Uani 1 1 d . . .
H1_6 H 0.8441 0.5828 0.6521 0.025 Uiso 1 1 calc R . .
C2_6 C 0.9637(2) 0.51718(13) 0.66505(11) 0.0238(5) Uani 1 1 d . . .
H2A_6 H 1.0355 0.5101 0.6419 0.029 Uiso 1 1 calc R . .
H2B_6 H 0.9661 0.5253 0.7089 0.029 Uiso 1 1 calc R . .
C3_6 C 0.8967(2) 0.45194(14) 0.66938(12) 0.0274(6) Uani 1 1 d . . .
H3A_6 H 0.8261 0.4580 0.6949 0.033 Uiso 1 1 calc R . .
H3B_6 H 0.9272 0.4109 0.6916 0.033 Uiso 1 1 calc R . .
C4_6 C 0.8894(2) 0.43896(13) 0.60229(12) 0.0270(6) Uani 1 1 d . . .
H4A_6 H 0.9588 0.4271 0.5786 0.032 Uiso 1 1 calc R . .
H4B_6 H 0.8415 0.3988 0.6064 0.032 Uiso 1 1 calc R . .
C5_6 C 0.8504(2) 0.50335(13) 0.56440(12) 0.0256(5) Uani 1 1 d . . .
H5A_6 H 0.7776 0.5115 0.5851 0.031 Uiso 1 1 calc R . .
H5B_6 H 0.8515 0.4947 0.5202 0.031 Uiso 1 1 calc R . .
C6_6 C 0.91708(19) 0.56861(13) 0.56107(11) 0.0235(5) Uani 1 1 d . . .
H6A_6 H 0.8883 0.6097 0.5377 0.028 Uiso 1 1 calc R . .
H6B_6 H 0.9888 0.5622 0.5374 0.028 Uiso 1 1 calc R . .
C1_7 C 1.12008(18) 0.65997(13) 0.59869(12) 0.0238(5) Uani 1 1 d . . .
H1_7 H 1.1401 0.6104 0.6099 0.029 Uiso 1 1 calc R . .
C2_7 C 1.1473(2) 0.67742(15) 0.52472(12) 0.0283(6) Uani 1 1 d . . .
H2A_7 H 1.1058 0.6468 0.5066 0.034 Uiso 1 1 calc R . .
H2B_7 H 1.1295 0.7264 0.5112 0.034 Uiso 1 1 calc R . .
C3_7 C 1.2630(2) 0.66734(16) 0.49854(15) 0.0343(7) Uani 1 1 d . . .
H3A_7 H 1.2794 0.6175 0.5089 0.041 Uiso 1 1 calc R . .
H3B_7 H 1.2792 0.6806 0.4512 0.041 Uiso 1 1 calc R . .
C4_7 C 1.3297(2) 0.71176(16) 0.52748(15) 0.0336(7) Uani 1 1 d . . .
H4A_7 H 1.4039 0.7026 0.5114 0.040 Uiso 1 1 calc R . .
H4B_7 H 1.3181 0.7619 0.5137 0.040 Uiso 1 1 calc R . .
C5_7 C 1.3034(2) 0.69538(16) 0.60046(15) 0.0332(7) Uani 1 1 d . . .
H5A_7 H 1.3451 0.7266 0.6179 0.040 Uiso 1 1 calc R . .
H5B_7 H 1.3219 0.6466 0.6143 0.040 Uiso 1 1 calc R . .
C6_7 C 1.18802(19) 0.70503(14) 0.62754(13) 0.0266(6) Uani 1 1 d . . .
H6A_7 H 1.1710 0.7549 0.6175 0.032 Uiso 1 1 calc R . .
H6B_7 H 1.1727 0.6916 0.6749 0.032 Uiso 1 1 calc R . .
C1_8 C 0.92419(18) 0.73217(13) 0.58350(12) 0.0222(5) Uani 1 1 d . . .
H1_8 H 0.9470 0.7241 0.5380 0.027 Uiso 1 1 calc R . .
C2_8 C 0.9638(2) 0.80539(14) 0.58809(14) 0.0279(6) Uani 1 1 d . . .
H2A_8 H 0.9457 0.8131 0.6334 0.033 Uiso 1 1 calc R . .
H2B_8 H 1.0404 0.8081 0.5738 0.033 Uiso 1 1 calc R . .
C3_8 C 0.9161(2) 0.86233(15) 0.54647(17) 0.0372(7) Uani 1 1 d . . .
H3A_8 H 0.9398 0.9087 0.5522 0.045 Uiso 1 1 calc R . .
H3B_8 H 0.9408 0.8576 0.5007 0.045 Uiso 1 1 calc R . .
C4_8 C 0.7977(2) 0.85814(15) 0.56365(18) 0.0389(8) Uani 1 1 d . . .
H4A_8 H 0.7697 0.8937 0.5339 0.047 Uiso 1 1 calc R . .
H4B_8 H 0.7724 0.8682 0.6079 0.047 Uiso 1 1 calc R . .
C5_8 C 0.7588(2) 0.78527(15) 0.55913(15) 0.0327(6) Uani 1 1 d . . .
H5A_8 H 0.6821 0.7827 0.5726 0.039 Uiso 1 1 calc R . .
H5B_8 H 0.7783 0.7772 0.5139 0.039 Uiso 1 1 calc R . .
C6_8 C 0.80488(19) 0.72854(14) 0.60172(13) 0.0265(6) Uani 1 1 d . . .
H6A_8 H 0.7801 0.6821 0.5969 0.032 Uiso 1 1 calc R . .
H6B_8 H 0.7810 0.7344 0.6473 0.032 Uiso 1 1 calc R . .
P2 P 0.93449(5) 0.75432(4) 0.82605(3) 0.02544(14) Uani 1 1 d . . .
C1_9 C 1.06371(19) 0.79009(15) 0.82492(13) 0.0292(6) Uani 1 1 d . . .
H1_9 H 1.0565 0.8206 0.8588 0.035 Uiso 1 1 calc R . .
C2_9 C 1.1356(2) 0.72991(16) 0.84033(15) 0.0331(6) Uani 1 1 d . . .
H2A_9 H 1.1082 0.7052 0.8846 0.040 Uiso 1 1 calc R . .
H2B_9 H 1.1361 0.6961 0.8103 0.040 Uiso 1 1 calc R . .
C3_9 C 1.2469(2) 0.75602(17) 0.83471(16) 0.0377(7) Uani 1 1 d . . .
H3A_9 H 1.2478 0.7858 0.8679 0.045 Uiso 1 1 calc R . .
H3B_9 H 1.2916 0.7156 0.8425 0.045 Uiso 1 1 calc R . .
C4_9 C 1.2899(2) 0.79778(18) 0.76843(16) 0.0407(8) Uani 1 1 d . . .
H4A_9 H 1.3610 0.8152 0.7663 0.049 Uiso 1 1 calc R . .
H4B_9 H 1.2938 0.7672 0.7354 0.049 Uiso 1 1 calc R . .
C5_9 C 1.2213(2) 0.85897(19) 0.75473(18) 0.0432(8) Uani 1 1 d . . .
H5A_9 H 1.2491 0.8848 0.7110 0.052 Uiso 1 1 calc R . .
H5B_9 H 1.2217 0.8913 0.7859 0.052 Uiso 1 1 calc R . .
C6_9 C 1.1092(2) 0.83392(16) 0.75973(15) 0.0337(7) Uani 1 1 d . . .
H6A_9 H 1.0653 0.8750 0.7529 0.040 Uiso 1 1 calc R . .
H6B_9 H 1.1081 0.8058 0.7254 0.040 Uiso 1 1 calc R . .
C1_10 C 0.8427(2) 0.82724(15) 0.82355(14) 0.0319(6) Uani 1 1 d . . .
H1_10 H 0.7731 0.8070 0.8472 0.038 Uiso 1 1 calc R . .
C2_10 C 0.8316(2) 0.85570(16) 0.75511(16) 0.0361(7) Uani 1 1 d . . .
H2A_10 H 0.8990 0.8762 0.7296 0.043 Uiso 1 1 calc R . .
H2B_10 H 0.8130 0.8168 0.7347 0.043 Uiso 1 1 calc R . .
C3_10 C 0.7485(3) 0.91120(18) 0.7545(2) 0.0509(9) Uani 1 1 d . . .
H3A_10 H 0.6796 0.8895 0.7757 0.061 Uiso 1 1 calc R . .
H3B_10 H 0.7467 0.9307 0.7095 0.061 Uiso 1 1 calc R . .
C4_10 C 0.7711(3) 0.97039(18) 0.7896(2) 0.0556(11) Uani 1 1 d . . .
H4A_10 H 0.8364 0.9953 0.7656 0.067 Uiso 1 1 calc R . .
H4B_10 H 0.7143 1.0043 0.7907 0.067 Uiso 1 1 calc R . .
C5_10 C 0.7809(3) 0.94271(19) 0.8574(2) 0.0556(10) Uani 1 1 d . . .
H5A_10 H 0.7135 0.9217 0.8826 0.067 Uiso 1 1 calc R . .
H5B_10 H 0.7984 0.9818 0.8780 0.067 Uiso 1 1 calc R . .
C6_10 C 0.8653(3) 0.88747(16) 0.85820(18) 0.0440(8) Uani 1 1 d . . .
H6A_10 H 0.8678 0.8686 0.9032 0.053 Uiso 1 1 calc R . .
H6B_10 H 0.9338 0.9094 0.8366 0.053 Uiso 1 1 calc R . .
C1_11 C 0.8937(2) 0.69789(15) 0.90484(12) 0.0288(6) Uani 1 1 d . . .
H1_11 H 0.9380 0.6558 0.9029 0.035 Uiso 1 1 calc R . .
C2_11 C 0.9092(2) 0.72844(18) 0.96378(14) 0.0403(7) Uani 1 1 d . . .
H2A_11 H 0.9819 0.7455 0.9567 0.048 Uiso 1 1 calc R . .
H2B_11 H 0.8629 0.7684 0.9702 0.048 Uiso 1 1 calc R . .
C3_11 C 0.8847(3) 0.6723(2) 1.02292(14) 0.0436(8) Uani 1 1 d . . .
H3A_11 H 0.9346 0.6341 1.0174 0.052 Uiso 1 1 calc R . .
H3B_11 H 0.8931 0.6924 1.0610 0.052 Uiso 1 1 calc R . .
C4_11 C 0.7752(3) 0.6428(2) 1.03454(15) 0.0446(8) Uani 1 1 d . . .
H4A_11 H 0.7248 0.6799 1.0444 0.053 Uiso 1 1 calc R . .
H4B_11 H 0.7633 0.6049 1.0721 0.053 Uiso 1 1 calc R . .
C5_11 C 0.7576(2) 0.61417(19) 0.97538(14) 0.0403(8) Uani 1 1 d . . .
H5A_11 H 0.8030 0.5739 0.9681 0.048 Uiso 1 1 calc R . .
H5B_11 H 0.6846 0.5978 0.9828 0.048 Uiso 1 1 calc R . .
C6_11 C 0.7820(2) 0.67110(17) 0.91612(13) 0.0338(6) Uani 1 1 d . . .
H6A_11 H 0.7718 0.6520 0.8779 0.041 Uiso 1 1 calc R . .
H6B_11 H 0.7339 0.7102 0.9225 0.041 Uiso 1 1 calc R . .
B2 B 0.3763(2) 0.16513(15) 0.64100(16) 0.0264(6) Uani 1 1 d . . .
C1_12 C 0.40926(19) 0.24890(13) 0.62497(13) 0.0259(6) Uani 1 1 d . . .
C2_12 C 0.38637(19) 0.29145(13) 0.57110(14) 0.0276(6) Uani 1 1 d . . .
H2_12 H 0.3458 0.2723 0.5463 0.033 Uiso 1 1 calc R . .
C3_12 C 0.4210(2) 0.36077(14) 0.55269(14) 0.0299(6) Uani 1 1 d . . .
C4_12 C 0.4819(2) 0.39021(14) 0.58684(14) 0.0298(6) Uani 1 1 d . . .
H4_12 H 0.5054 0.4375 0.5745 0.036 Uiso 1 1 calc R . .
C5_12 C 0.5076(2) 0.34881(14) 0.63950(14) 0.0296(6) Uani 1 1 d . . .
C6_12 C 0.4712(2) 0.27967(14) 0.65858(14) 0.0283(6) Uani 1 1 d . . .
H6_12 H 0.4890 0.2529 0.6954 0.034 Uiso 1 1 calc R . .
C7_12 C 0.3974(2) 0.40470(15) 0.49413(16) 0.0380(7) Uani 1 1 d . . .
F1_12 F 0.32756(18) 0.37518(11) 0.46975(12) 0.0682(6) Uani 1 1 d . . .
F2_12 F 0.36212(17) 0.46750(10) 0.50543(11) 0.0512(5) Uani 1 1 d . . .
F3_12 F 0.48275(19) 0.41870(13) 0.44630(10) 0.0577(6) Uani 1 1 d . . .
C8_12 C 0.5696(2) 0.37984(16) 0.67890(16) 0.0373(7) Uani 1 1 d . . .
F4_12 F 0.62064(18) 0.43802(11) 0.64882(11) 0.0617(6) Uani 1 1 d . . .
F5_12 F 0.50968(18) 0.39700(16) 0.73243(11) 0.0695(7) Uani 1 1 d . . .
F6_12 F 0.64035(17) 0.33688(12) 0.69746(14) 0.0702(6) Uani 1 1 d . . .
C1_13 C 0.37310(19) 0.13084(14) 0.71588(14) 0.0286(6) Uani 1 1 d . . .
C2_13 C 0.40557(19) 0.06272(14) 0.73323(13) 0.0261(6) Uani 1 1 d . . .
H2_13 H 0.4328 0.0359 0.7005 0.031 Uiso 1 1 calc R . .
C3_13 C 0.3989(2) 0.03354(15) 0.79711(14) 0.0309(6) Uani 1 1 d . . .
C4_13 C 0.3589(3) 0.07023(19) 0.84659(16) 0.0423(8) Uani 1 1 d . . .
H4_13 H 0.3543 0.0501 0.8903 0.051 Uiso 1 1 calc R . .
C5_13 C 0.3258(3) 0.13757(19) 0.83002(17) 0.0463(8) Uani 1 1 d . . .
C6_13 C 0.3316(2) 0.16647(16) 0.76643(16) 0.0385(7) Uani 1 1 d . . .
H6_13 H 0.3063 0.2122 0.7569 0.046 Uiso 1 1 calc R . .
C7_13 C 0.4369(2) -0.03887(17) 0.81434(15) 0.0380(7) Uani 1 1 d . . .
F1_13 F 0.47456(17) -0.06985(10) 0.76325(10) 0.0488(5) Uani 1 1 d . . .
F2_13 F 0.51293(16) -0.03903(13) 0.84669(11) 0.0578(6) Uani 1 1 d . . .
F3_13 F 0.36179(16) -0.08185(11) 0.85230(10) 0.0502(5) Uani 1 1 d . . .
C8_13 C 0.2805(4) 0.1803(3) 0.8813(2) 0.0756(15) Uani 1 1 d . . .
F4_13 F 0.2758(3) 0.1479(2) 0.94050(14) 0.1166(13) Uani 1 1 d . . .
F5_13 F 0.1832(3) 0.1972(2) 0.88199(18) 0.1346(13) Uani 1 1 d . . .
F6_13 F 0.3398(4) 0.23569(18) 0.87810(19) 0.1687(17) Uani 1 1 d . . .
C1_14 C 0.25835(19) 0.15174(14) 0.63173(14) 0.0285(6) Uani 1 1 d . . .
C2_14 C 0.2248(2) 0.08544(14) 0.62455(15) 0.0301(6) Uani 1 1 d . . .
H2_14 H 0.2739 0.0493 0.6204 0.036 Uiso 1 1 calc R . .
C3_14 C 0.1228(2) 0.07112(14) 0.62337(15) 0.0317(7) Uani 1 1 d . . .
C4_14 C 0.0486(2) 0.12255(15) 0.62849(16) 0.0354(7) Uani 1 1 d . . .
H4_14 H -0.0213 0.1128 0.6275 0.043 Uiso 1 1 calc R . .
C5_14 C 0.0797(2) 0.18837(15) 0.63510(16) 0.0345(7) Uani 1 1 d . . .
C6_14 C 0.1817(2) 0.20221(14) 0.63698(16) 0.0324(7) Uani 1 1 d . . .
H6_14 H 0.2003 0.2479 0.6420 0.039 Uiso 1 1 calc R . .
C7_14 C 0.0906(2) 0.00017(15) 0.61380(17) 0.0389(8) Uani 1 1 d . . .
F1_14 F 0.15606(15) -0.04977(10) 0.62692(13) 0.0564(6) Uani 1 1 d . . .
F2_14 F 0.0863(2) -0.00204(11) 0.55341(13) 0.0775(8) Uani 1 1 d . . .
F3_14 F -0.00167(16) -0.02076(11) 0.64926(15) 0.0723(9) Uani 1 1 d . . .
C8_14 C 0.0038(2) 0.24651(17) 0.63789(19) 0.0440(9) Uani 1 1 d . . .
F4_14 F -0.08788(16) 0.22896(13) 0.62967(18) 0.0900(10) Uani 1 1 d . . .
F5_14 F -0.01124(19) 0.27084(13) 0.69330(13) 0.0677(7) Uani 1 1 d . . .
F6_14 F 0.03790(19) 0.30192(12) 0.59264(14) 0.0690(8) Uani 1 1 d . . .
C1_15 C 0.46666(18) 0.13155(12) 0.59041(13) 0.0246(5) Uani 1 1 d . . .
C2_15 C 0.45681(19) 0.12126(13) 0.52958(13) 0.0260(6) Uani 1 1 d . . .
H2_15 H 0.3915 0.1288 0.5181 0.031 Uiso 1 1 calc R . .
C3_15 C 0.53997(19) 0.10018(13) 0.48459(13) 0.0259(6) Uani 1 1 d . . .
C4_15 C 0.63651(19) 0.08821(14) 0.49984(14) 0.0278(6) Uani 1 1 d . . .
H4_15 H 0.6931 0.0736 0.4697 0.033 Uiso 1 1 calc R . .
C5_15 C 0.64778(19) 0.09822(13) 0.56037(14) 0.0273(6) Uani 1 1 d . . .
C6_15 C 0.56568(19) 0.11994(13) 0.60402(13) 0.0262(6) Uani 1 1 d . . .
H6_15 H 0.5765 0.1273 0.6446 0.031 Uiso 1 1 calc R . .
C7_15 C 0.5257(2) 0.09430(14) 0.41887(14) 0.0297(6) Uani 1 1 d . . .
F1_15 F 0.43316(14) 0.06833(11) 0.41846(10) 0.0473(5) Uani 1 1 d . . .
F2_15 F 0.53463(18) 0.15681(10) 0.38068(9) 0.0498(5) Uani 1 1 d . . .
F3_15 F 0.59614(15) 0.05382(11) 0.38830(9) 0.0464(5) Uani 1 1 d . . .
C8_15 C 0.75178(19) 0.08618(15) 0.57693(15) 0.0313(6) Uani 1 1 d . . .
F4_15 F 0.82708(15) 0.12407(14) 0.53525(13) 0.0683(8) Uani 1 1 d . . .
F5_15 F 0.78110(17) 0.02058(12) 0.57822(15) 0.0727(7) Uani 1 1 d . . .
F6_15 F 0.75604(16) 0.10099(17) 0.63467(12) 0.0783(8) Uani 1 1 d . . .
C1_16 C -0.26436(12) 0.18392(11) 0.75964(9) 0.0982(18) Uani 1 1 d GU . .
H1A_16 H -0.2149 0.1389 0.7501 0.120 Uiso 1 1 d G . .
H1B_16 H -0.2551 0.2214 0.7146 0.120 Uiso 1 1 d G . .
Cl1_16 Cl -0.39492(12) 0.15607(11) 0.78726(11) 0.1064(6) Uani 1 1 d GU . .
Cl2_16 Cl -0.22794(17) 0.22378(16) 0.81950(13) 0.1727(10) Uani 1 1 d GU . .
C1_17 C 0.08713(17) 0.10149(12) 0.79793(15) 0.117(3) Uani 0.80 1 d PGU A 1
H1A_17 H 0.1169 0.1154 0.7456 0.120 Uiso 0.80 1 d PG A 1
H1B_17 H 0.1306 0.1328 0.8224 0.120 Uiso 0.80 1 d PG A 1
Cl1_17 Cl -0.04610(18) 0.11855(13) 0.81793(17) 0.1302(9) Uani 0.80 1 d PGU A 1
Cl2_17 Cl 0.1030(2) 0.01193(12) 0.8227(2) 0.1925(13) Uani 0.80 1 d PGU A 1
C1_20 C 0.0330(6) 0.0924(4) 0.7965(3) 0.150 Uiso 0.20 1 d PG B 2
H1A_20 H 0.0766 0.1378 0.7653 0.180 Uiso 0.20 1 d PG B 2
H1B_20 H -0.0389 0.0850 0.7798 0.180 Uiso 0.20 1 d PG B 2
Cl1_20 Cl 0.1084(9) 0.0172(5) 0.7927(4) 0.100 Uiso 0.20 1 d PG B 2
Cl2_20 Cl 0.0029(8) 0.1066(5) 0.8768(4) 0.100 Uiso 0.20 1 d PG B 2
C1_18 C 0.26908(12) 0.41428(8) 0.72131(8) 0.0655(13) Uani 0.688(2) 1 d PGU C 1
H1A_18 H 0.3412 0.3845 0.7182 0.100 Uiso 0.688(2) 1 d PG C 1
H1B_18 H 0.2504 0.4323 0.7684 0.100 Uiso 0.688(2) 1 d PG C 1
Cl1_18 Cl 0.28535(16) 0.48620(9) 0.65891(8) 0.0790(5) Uani 0.688(2) 1 d PGU C 1
Cl2_18 Cl 0.16708(15) 0.36119(10) 0.71333(12) 0.1056(6) Uani 0.688(2) 1 d PGU C 1
C1_19 C 0.2464(4) 0.4174(3) 0.7381(2) 0.0655(13) Uani 0.312(2) 1 d PGU C 2
H1A_19 H 0.2207 0.4610 0.7644 0.100 Uiso 0.312(2) 1 d PG C 2
H1B_19 H 0.3315 0.4216 0.7213 0.100 Uiso 0.312(2) 1 d PG C 2
Cl1_19 Cl 0.2107(6) 0.3371(3) 0.7887(3) 0.131(2) Uani 0.312(2) 1 d PGU C 2
Cl2_19 Cl 0.1868(5) 0.4209(3) 0.6723(2) 0.1085(16) Uani 0.312(2) 1 d PGU C 2

loop_
_atom_site_aniso_label
_atom_site_aniso_U_11
_atom_site_aniso_U_22
_atom_site_aniso_U_33
_atom_site_aniso_U_23
_atom_site_aniso_U_13
_atom_site_aniso_U_12
Pt1 0.01397(4) 0.02380(4) 0.02593(4) -0.00929(3) -0.00344(3) -0.00031(3)
B1_1 0.0190(11) 0.0286(13) 0.0217(11) -0.0094(10) -0.0040(9) 0.0021(10)
C2_1 0.0197(10) 0.0298(12) 0.0232(10) -0.0068(9) -0.0068(8) 0.0002(9)
C3_1 0.0249(11) 0.0324(13) 0.0221(10) -0.0044(9) -0.0074(9) -0.0016(10)
C4_1 0.0212(10) 0.0353(13) 0.0214(10) -0.0052(9) -0.0043(8) -0.0007(10)
C5_1 0.0147(9) 0.0321(12) 0.0221(10) -0.0069(9) -0.0035(8) -0.0011(9)
C1_2 0.0222(10) 0.0273(12) 0.0399(12) -0.0085(10) -0.0135(9) 0.0010(9)
C2_2 0.0213(11) 0.0334(14) 0.0506(15) -0.0096(12) -0.0099(11) 0.0029(10)
C3_2 0.0223(13) 0.0433(17) 0.081(2) -0.0135(16) -0.0138(14) 0.0024(12)
C4_2 0.0355(14) 0.053(2) 0.103(3) -0.0154(19) -0.0438(15) 0.0058(14)
C5_2 0.0552(16) 0.062(2) 0.078(2) -0.0111(17) -0.0504(15) 0.0045(17)
C6_2 0.0413(14) 0.0473(17) 0.0446(14) -0.0063(13) -0.0246(12) -0.0003(13)
C1_3 0.0329(12) 0.0350(14) 0.0380(13) 0.0015(11) -0.0196(10) -0.0077(11)
C2_3 0.0461(16) 0.058(2) 0.0419(15) 0.0141(14) -0.0220(13) -0.0188(15)
C3_3 0.0663(19) 0.070(2) 0.079(2) 0.0390(18) -0.0482(17) -0.0382(18)
C4_3 0.088(2) 0.045(2) 0.142(3) 0.038(2) -0.083(2) -0.0347(18)
C5_3 0.073(2) 0.0321(17) 0.130(3) -0.0138(19) -0.067(2) 0.0025(16)
C6_3 0.0441(15) 0.0340(15) 0.0664(18) -0.0106(13) -0.0315(14) 0.0010(13)
C1_4 0.0229(11) 0.0451(16) 0.0255(11) 0.0073(11) -0.0069(9) -0.0087(11)
C2_4 0.0281(14) 0.063(2) 0.0439(17) 0.0110(16) -0.0005(13) -0.0024(15)
C3_4 0.0275(16) 0.094(3) 0.074(3) 0.029(2) 0.0084(17) -0.0062(19)
C4_4 0.0333(16) 0.083(3) 0.083(3) 0.039(2) -0.0148(17) -0.0301(17)
C5_4 0.0440(16) 0.058(2) 0.0552(18) 0.0187(16) -0.0213(14) -0.0237(15)
C6_4 0.0340(13) 0.0442(16) 0.0331(13) 0.0081(12) -0.0140(11) -0.0160(12)
C1_5 0.0150(9) 0.0319(12) 0.0214(10) -0.0048(9) -0.0026(8) -0.0023(9)
C2_5 0.0212(11) 0.0349(13) 0.0303(11) -0.0064(10) -0.0069(9) -0.0028(10)
C3_5 0.0218(11) 0.0486(16) 0.0401(13) -0.0090(12) -0.0129(10) -0.0030(11)
C4_5 0.0216(11) 0.0510(18) 0.0458(15) -0.0067(13) -0.0122(11) 0.0068(12)
C5_5 0.0255(12) 0.0371(15) 0.0509(16) -0.0123(12) -0.0097(11) 0.0079(11)
C6_5 0.0176(10) 0.0353(13) 0.0354(12) -0.0113(10) -0.0062(9) 0.0014(10)
P1 0.0135(2) 0.0216(3) 0.0238(2) -0.0069(2) -0.0035(2) -0.0006(2)
C1_6 0.0167(9) 0.0221(10) 0.0229(10) -0.0062(8) -0.0011(8) -0.0021(8)
C2_6 0.0259(11) 0.0249(11) 0.0215(10) -0.0069(9) -0.0048(9) 0.0000(9)
C3_6 0.0327(12) 0.0230(11) 0.0263(11) -0.0045(9) -0.0053(10) -0.0008(10)
C4_6 0.0313(12) 0.0223(11) 0.0286(11) -0.0070(9) -0.0067(10) -0.0013(10)
C5_6 0.0264(11) 0.0249(11) 0.0281(11) -0.0092(9) -0.0080(9) -0.0018(9)
C6_6 0.0239(11) 0.0232(11) 0.0230(10) -0.0046(9) -0.0037(9) -0.0019(9)
C1_7 0.0165(10) 0.0257(11) 0.0285(11) -0.0065(9) -0.0019(8) -0.0016(9)
C2_7 0.0212(11) 0.0342(13) 0.0284(11) -0.0080(10) -0.0003(9) -0.0062(10)
C3_7 0.0214(12) 0.0382(14) 0.0390(14) -0.0115(11) 0.0073(11) -0.0033(11)
C4_7 0.0168(11) 0.0320(13) 0.0476(15) -0.0050(12) 0.0015(11) -0.0032(10)
C5_7 0.0169(10) 0.0368(14) 0.0445(14) -0.0036(12) -0.0060(10) -0.0022(10)
C6_7 0.0173(10) 0.0309(12) 0.0332(12) -0.0079(10) -0.0069(9) -0.0019(9)
C1_8 0.0158(9) 0.0205(10) 0.0313(11) -0.0038(9) -0.0074(8) -0.0021(8)
C2_8 0.0208(10) 0.0236(11) 0.0407(13) -0.0034(10) -0.0107(10) -0.0034(9)
C3_8 0.0283(12) 0.0213(12) 0.0631(18) 0.0024(12) -0.0184(12) -0.0046(10)
C4_8 0.0269(12) 0.0246(13) 0.0672(19) -0.0021(13) -0.0183(12) 0.0021(11)
C5_8 0.0221(11) 0.0280(13) 0.0495(15) -0.0018(11) -0.0139(11) -0.0016(10)
C6_8 0.0178(10) 0.0240(11) 0.0380(12) -0.0052(10) -0.0063(9) -0.0017(9)
P2 0.0154(2) 0.0322(3) 0.0315(3) -0.0161(2) -0.0033(2) -0.0003(2)
C1_9 0.0184(10) 0.0367(13) 0.0360(12) -0.0180(10) -0.0049(9) -0.0026(10)
C2_9 0.0209(11) 0.0383(14) 0.0435(14) -0.0135(11) -0.0090(10) -0.0010(10)
C3_9 0.0214(11) 0.0428(15) 0.0542(16) -0.0176(13) -0.0126(11) 0.0014(11)
C4_9 0.0185(11) 0.0524(17) 0.0527(16) -0.0165(14) -0.0050(11) -0.0005(12)
C5_9 0.0203(12) 0.0506(18) 0.0572(18) -0.0037(15) -0.0082(12) -0.0073(12)
C6_9 0.0194(11) 0.0399(14) 0.0428(14) -0.0103(12) -0.0056(10) -0.0038(11)
C1_10 0.0169(10) 0.0332(13) 0.0478(14) -0.0201(11) -0.0022(10) 0.0021(10)
C2_10 0.0239(12) 0.0321(13) 0.0558(16) -0.0179(12) -0.0089(11) 0.0066(11)
C3_10 0.0376(15) 0.0390(16) 0.083(2) -0.0225(16) -0.0194(16) 0.0142(13)
C4_10 0.0402(17) 0.0338(15) 0.096(3) -0.0283(17) -0.0083(18) 0.0103(14)
C5_10 0.0395(17) 0.0467(16) 0.086(2) -0.0411(16) -0.0044(16) 0.0064(14)
C6_10 0.0325(14) 0.0414(14) 0.0644(17) -0.0338(13) -0.0062(13) 0.0039(12)
C1_11 0.0203(11) 0.0399(13) 0.0279(11) -0.0164(10) -0.0007(9) -0.0032(10)
C2_11 0.0306(13) 0.0583(17) 0.0364(13) -0.0261(12) -0.0034(11) -0.0068(13)
C3_11 0.0361(15) 0.069(2) 0.0284(12) -0.0197(13) -0.0044(11) -0.0048(15)
C4_11 0.0369(15) 0.066(2) 0.0301(13) -0.0193(13) 0.0028(12) -0.0076(15)
C5_11 0.0338(14) 0.0562(18) 0.0290(12) -0.0148(12) 0.0038(11) -0.0110(13)
C6_11 0.0219(11) 0.0494(15) 0.0317(12) -0.0175(11) -0.0007(10) -0.0074(11)
B2 0.0166(11) 0.0188(12) 0.0432(15) -0.0036(11) -0.0061(11) -0.0013(9)
C1_12 0.0152(10) 0.0190(11) 0.0418(13) -0.0035(10) -0.0036(9) 0.0002(8)
C2_12 0.0183(10) 0.0210(11) 0.0444(13) -0.0055(10) -0.0085(10) -0.0011(9)
C3_12 0.0222(11) 0.0222(12) 0.0442(14) -0.0011(10) -0.0082(10) -0.0023(9)
C4_12 0.0230(11) 0.0214(11) 0.0439(14) -0.0019(10) -0.0066(10) -0.0046(9)
C5_12 0.0206(11) 0.0257(12) 0.0435(14) -0.0059(10) -0.0085(10) -0.0031(9)
C6_12 0.0207(11) 0.0222(11) 0.0412(13) -0.0020(10) -0.0070(10) 0.0005(9)
C7_12 0.0352(13) 0.0236(13) 0.0585(17) 0.0006(12) -0.0221(12) -0.0047(11)
F1_12 0.0852(12) 0.0374(10) 0.0959(13) 0.0143(9) -0.0666(10) -0.0224(9)
F2_12 0.0604(12) 0.0276(9) 0.0666(12) 0.0020(8) -0.0235(10) 0.0069(8)
F3_12 0.0594(12) 0.0608(13) 0.0462(11) 0.0091(10) -0.0101(10) 0.0032(11)
C8_12 0.0335(13) 0.0314(14) 0.0491(15) -0.0037(12) -0.0151(12) -0.0076(11)
F4_12 0.0751(12) 0.0478(10) 0.0672(12) 0.0021(9) -0.0326(10) -0.0372(9)
F5_12 0.0479(11) 0.1170(19) 0.0531(11) -0.0331(12) -0.0170(9) -0.0096(13)
F6_12 0.0594(10) 0.0467(12) 0.1254(16) -0.0137(11) -0.0656(10) 0.0004(9)
C1_13 0.0169(10) 0.0245(12) 0.0421(13) -0.0071(10) 0.0005(10) -0.0042(9)
C2_13 0.0188(10) 0.0245(11) 0.0350(12) -0.0044(10) -0.0056(9) -0.0031(9)
C3_13 0.0213(11) 0.0331(13) 0.0369(13) -0.0018(11) -0.0055(10) -0.0069(10)
C4_13 0.0363(15) 0.0517(18) 0.0371(14) -0.0064(13) -0.0042(12) -0.0103(14)
C5_13 0.0397(16) 0.0485(17) 0.0486(16) -0.0224(14) 0.0058(14) -0.0068(14)
C6_13 0.0297(13) 0.0293(13) 0.0522(17) -0.0123(12) 0.0046(12) -0.0017(11)
C7_13 0.0318(13) 0.0402(16) 0.0412(14) 0.0040(12) -0.0136(11) -0.0039(12)
F1_13 0.0587(12) 0.0377(10) 0.0482(10) -0.0021(8) -0.0117(9) 0.0134(9)
F2_13 0.0462(10) 0.0635(13) 0.0713(12) -0.0006(10) -0.0364(9) 0.0020(10)
F3_13 0.0481(10) 0.0428(10) 0.0535(11) 0.0127(9) -0.0116(9) -0.0107(9)
C8_13 0.090(3) 0.069(2) 0.062(2) -0.0342(19) 0.015(2) -0.004(2)
F4_13 0.145(3) 0.138(3) 0.0611(15) -0.0518(16) 0.0151(18) 0.024(2)
F5_13 0.126(2) 0.187(3) 0.108(2) -0.0869(19) -0.0190(19) 0.098(2)
F6_13 0.218(4) 0.1209(19) 0.141(2) -0.1054(16) 0.082(2) -0.076(2)
C1_14 0.0169(10) 0.0218(11) 0.0439(14) 0.0006(10) -0.0045(10) -0.0024(9)
C2_14 0.0185(10) 0.0187(11) 0.0502(15) 0.0014(11) -0.0058(10) 0.0005(9)
C3_14 0.0211(11) 0.0220(12) 0.0491(15) 0.0029(11) -0.0073(11) -0.0044(9)
C4_14 0.0164(10) 0.0282(13) 0.0598(17) 0.0001(12) -0.0092(11) -0.0018(10)
C5_14 0.0172(11) 0.0268(13) 0.0569(17) -0.0018(12) -0.0057(11) 0.0041(10)
C6_14 0.0189(11) 0.0208(12) 0.0551(16) -0.0023(11) -0.0056(11) -0.0004(9)
C7_14 0.0257(12) 0.0236(13) 0.0651(19) 0.0041(13) -0.0122(13) -0.0072(10)
F1_14 0.0386(9) 0.0230(8) 0.1111(17) -0.0063(10) -0.0271(10) -0.0014(7)
F2_14 0.1267(19) 0.0336(10) 0.0799(15) 0.0038(10) -0.0469(14) -0.0320(12)
F3_14 0.0308(9) 0.0340(10) 0.138(2) -0.0150(12) 0.0136(12) -0.0174(8)
C8_14 0.0210(12) 0.0344(15) 0.077(2) -0.0114(15) -0.0102(13) 0.0061(11)
F4_14 0.0301(9) 0.0578(13) 0.198(3) -0.0393(16) -0.0463(13) 0.0183(9)
F5_14 0.0550(12) 0.0632(13) 0.0824(16) -0.0201(12) -0.0048(12) 0.0316(11)
F6_14 0.0579(13) 0.0410(11) 0.0979(18) 0.0091(12) -0.0101(13) 0.0231(10)
C1_15 0.0165(10) 0.0150(10) 0.0407(13) -0.0001(9) -0.0060(9) -0.0025(8)
C2_15 0.0175(10) 0.0176(10) 0.0421(13) 0.0004(10) -0.0080(9) -0.0023(8)
C3_15 0.0205(10) 0.0177(10) 0.0388(13) -0.0020(9) -0.0065(9) -0.0022(9)
C4_15 0.0169(10) 0.0221(11) 0.0423(13) -0.0028(10) -0.0036(10) -0.0019(9)
C5_15 0.0165(10) 0.0213(11) 0.0446(13) -0.0026(10) -0.0094(9) -0.0022(9)
C6_15 0.0193(10) 0.0198(11) 0.0387(13) -0.0005(10) -0.0076(9) -0.0033(9)
C7_15 0.0244(11) 0.0225(12) 0.0418(13) -0.0028(10) -0.0078(10) -0.0011(10)
F1_15 0.0310(8) 0.0638(12) 0.0506(10) -0.0135(9) -0.0127(7) -0.0137(8)
F2_15 0.0777(13) 0.0287(9) 0.0437(9) 0.0036(7) -0.0213(9) -0.0071(9)
F3_15 0.0436(9) 0.0513(10) 0.0509(10) -0.0223(8) -0.0152(8) 0.0184(8)
C8_15 0.0149(10) 0.0317(13) 0.0478(15) -0.0071(11) -0.0071(10) -0.0003(10)
F4_15 0.0217(8) 0.0805(16) 0.0921(16) 0.0239(13) -0.0158(10) -0.0144(9)
F5_15 0.0486(10) 0.0414(11) 0.145(2) -0.0187(12) -0.0553(12) 0.0153(9)
F6_15 0.0295(9) 0.151(2) 0.0707(13) -0.0496(14) -0.0253(9) 0.0241(12)
C1_16 0.090(3) 0.099(3) 0.111(3) -0.025(3) -0.027(2) -0.008(3)
Cl1_16 0.0805(8) 0.0997(11) 0.1388(13) -0.0093(10) -0.0298(9) -0.0125(8)
Cl2_16 0.1478(16) 0.215(2) 0.1758(18) -0.0571(16) -0.0594(14) -0.0435(16)
C1_17 0.119(4) 0.116(4) 0.110(4) -0.012(3) -0.020(3) 0.004(3)
Cl1_17 0.1388(18) 0.0959(14) 0.160(2) -0.0157(14) -0.0443(16) 0.0011(14)
Cl2_17 0.0754(12) 0.1089(15) 0.411(3) -0.093(2) -0.0539(19) -0.0026(12)
C1_18 0.053(2) 0.067(2) 0.075(2) -0.0138(19) -0.0109(18) 0.0002(18)
Cl1_18 0.0835(10) 0.0818(10) 0.0707(9) -0.0293(8) -0.0041(8) 0.0380(8)
Cl2_18 0.0610(10) 0.1053(11) 0.1620(15) -0.0899(10) 0.0008(10) -0.0093(9)
C1_19 0.053(2) 0.067(2) 0.075(2) -0.0138(19) -0.0109(18) 0.0002(18)
Cl1_19 0.132(3) 0.129(3) 0.110(3) -0.005(3) 0.012(3) 0.031(3)
Cl2_19 0.110(3) 0.109(3) 0.096(3) -0.004(2) -0.011(2) 0.048(2)

loop_
_atom_type_symbol
_atom_type_description
_atom_type_scat_dispersion_real
_atom_type_scat_dispersion_imag
_atom_type_scat_source
C C 0.0033 0.0016 'International Tables Vol C Tables 4.2.6.8 and 6.1.1.4'
H H 0.0000 0.0000 'International Tables Vol C Tables 4.2.6.8 and 6.1.1.4'
B B 0.0013 0.0007 'International Tables Vol C Tables 4.2.6.8 and 6.1.1.4'
Cl Cl 0.1484 0.1585 'International Tables Vol C Tables 4.2.6.8 and 6.1.1.4'
F F 0.0171 0.0103 'International Tables Vol C Tables 4.2.6.8 and 6.1.1.4'
P P 0.1023 0.0942 'International Tables Vol C Tables 4.2.6.8 and 6.1.1.4'
Pt Pt -1.7033 8.3905 'International Tables Vol C Tables 4.2.6.8 and 6.1.1.4'

loop_
_geom_angle_atom_site_label_1
_geom_angle_atom_site_label_2
_geom_angle_atom_site_label_3
_geom_angle
_geom_angle_site_symmetry_1
_geom_angle_site_symmetry_3
_geom_angle_publ_flag
B1_1 Pt1 P1 95.13(8) . . ?
B1_1 Pt1 P2 95.93(8) . . ?
P1 Pt1 P2 168.92(2) . . ?
C2_1 B1_1 C5_1 106.1(2) . . ?
C2_1 B1_1 Pt1 127.02(19) . . ?
C5_1 B1_1 Pt1 126.92(19) . . ?
C3_1 C2_1 C1_2 126.6(2) . . ?
C3_1 C2_1 B1_1 105.4(2) . . ?
C1_2 C2_1 B1_1 128.0(2) . . ?
C2_1 C3_1 C1_3 128.0(2) . . ?
C2_1 C3_1 C4_1 111.6(2) . . ?
C1_3 C3_1 C4_1 120.1(2) . . ?
C5_1 C4_1 C1_4 126.6(2) . . ?
C5_1 C4_1 C3_1 112.4(2) . . ?
C1_4 C4_1 C3_1 120.9(2) . . ?
C4_1 C5_1 C1_5 125.8(2) . . ?
C4_1 C5_1 B1_1 104.5(2) . . ?
C1_5 C5_1 B1_1 129.6(2) . . ?
C2_2 C1_2 C6_2 118.3(3) . . ?
C2_2 C1_2 C2_1 120.8(3) . . ?
C6_2 C1_2 C2_1 120.8(2) . . ?
C3_2 C2_2 C1_2 121.1(3) . . ?
C4_2 C3_2 C2_2 120.3(3) . . ?
C5_2 C4_2 C3_2 119.8(3) . . ?
C4_2 C5_2 C6_2 120.9(4) . . ?
C1_2 C6_2 C5_2 119.6(3) . . ?
C6_3 C1_3 C2_3 118.6(3) . . ?
C6_3 C1_3 C3_1 119.5(3) . . ?
C2_3 C1_3 C3_1 121.6(3) . . ?
C3_3 C2_3 C1_3 120.6(4) . . ?
C4_3 C3_3 C2_3 120.8(4) . . ?
C3_3 C4_3 C5_3 120.2(4) . . ?
C4_3 C5_3 C6_3 120.2(4) . . ?
C1_3 C6_3 C5_3 119.5(3) . . ?
C2_4 C1_4 C6_4 119.6(3) . . ?
C2_4 C1_4 C4_1 119.1(3) . . ?
C6_4 C1_4 C4_1 121.3(3) . . ?
C1_4 C2_4 C3_4 119.3(4) . . ?
C4_4 C3_4 C2_4 120.4(4) . . ?
C5_4 C4_4 C3_4 120.5(3) . . ?
C4_4 C5_4 C6_4 120.6(4) . . ?
C5_4 C6_4 C1_4 119.6(3) . . ?
C6_5 C1_5 C2_5 117.8(2) . . ?
C6_5 C1_5 C5_1 121.3(2) . . ?
C2_5 C1_5 C5_1 120.9(2) . . ?
C3_5 C2_5 C1_5 120.9(3) . . ?
C2_5 C3_5 C4_5 120.4(3) . . ?
C3_5 C4_5 C5_5 119.7(3) . . ?
C4_5 C5_5 C6_5 119.8(3) . . ?
C5_5 C6_5 C1_5 121.3(3) . . ?
C1_8 P1 C1_6 105.68(11) . . ?
C1_8 P1 C1_7 107.60(11) . . ?
C1_6 P1 C1_7 107.09(11) . . ?
C1_8 P1 Pt1 106.17(8) . . ?
C1_6 P1 Pt1 117.43(7) . . ?
C1_7 P1 Pt1 112.30(9) . . ?
C6_6 C1_6 C2_6 109.3(2) . . ?
C6_6 C1_6 P1 115.76(16) . . ?
C2_6 C1_6 P1 112.77(17) . . ?
C3_6 C2_6 C1_6 110.1(2) . . ?
C2_6 C3_6 C4_6 110.8(2) . . ?
C5_6 C4_6 C3_6 111.1(2) . . ?
C4_6 C5_6 C6_6 111.6(2) . . ?
C5_6 C6_6 C1_6 109.67(19) . . ?
C2_7 C1_7 C6_7 110.1(2) . . ?
C2_7 C1_7 P1 114.35(18) . . ?
C6_7 C1_7 P1 112.46(17) . . ?
C3_7 C2_7 C1_7 110.8(2) . . ?
C4_7 C3_7 C2_7 111.0(2) . . ?
C5_7 C4_7 C3_7 111.1(2) . . ?
C4_7 C5_7 C6_7 111.4(2) . . ?
C5_7 C6_7 C1_7 110.9(2) . . ?
C6_8 C1_8 C2_8 110.0(2) . . ?
C6_8 C1_8 P1 110.94(16) . . ?
C2_8 C1_8 P1 110.61(18) . . ?
C3_8 C2_8 C1_8 111.0(2) . . ?
C4_8 C3_8 C2_8 111.9(2) . . ?
C3_8 C4_8 C5_8 110.4(2) . . ?
C6_8 C5_8 C4_8 111.2(2) . . ?
C5_8 C6_8 C1_8 111.0(2) . . ?
C1_9 P2 C1_11 105.76(13) . . ?
C1_9 P2 C1_10 108.62(13) . . ?
C1_11 P2 C1_10 107.52(13) . . ?
C1_9 P2 Pt1 107.35(9) . . ?
C1_11 P2 Pt1 115.93(9) . . ?
C1_10 P2 Pt1 111.34(10) . . ?
C6_9 C1_9 C2_9 110.7(2) . . ?
C6_9 C1_9 P2 110.59(19) . . ?
C2_9 C1_9 P2 109.46(19) . . ?
C3_9 C2_9 C1_9 111.9(2) . . ?
C4_9 C3_9 C2_9 111.0(3) . . ?
C5_9 C4_9 C3_9 110.5(3) . . ?
C4_9 C5_9 C6_9 110.9(3) . . ?
C1_9 C6_9 C5_9 112.1(3) . . ?
C2_10 C1_10 C6_10 110.5(2) . . ?
C2_10 C1_10 P2 112.42(19) . . ?
C6_10 C1_10 P2 114.7(2) . . ?
C3_10 C2_10 C1_10 111.7(3) . . ?
C2_10 C3_10 C4_10 110.8(3) . . ?
C5_10 C4_10 C3_10 111.5(3) . . ?
C4_10 C5_10 C6_10 111.2(3) . . ?
C5_10 C6_10 C1_10 110.6(3) . . ?
C6_11 C1_11 C2_11 109.7(2) . . ?
C6_11 C1_11 P2 111.80(19) . . ?
C2_11 C1_11 P2 116.4(2) . . ?
C3_11 C2_11 C1_11 109.4(3) . . ?
C4_11 C3_11 C2_11 111.8(3) . . ?
C3_11 C4_11 C5_11 110.8(2) . . ?
C6_11 C5_11 C4_11 110.1(3) . . ?
C1_11 C6_11 C5_11 110.2(2) . . ?
C1_15 B2 C1_13 112.2(2) . . ?
C1_15 B2 C1_14 113.7(2) . . ?
C1_13 B2 C1_14 104.2(2) . . ?
C1_15 B2 C1_12 102.38(19) . . ?
C1_13 B2 C1_12 112.9(2) . . ?
C1_14 B2 C1_12 111.7(2) . . ?
C6_12 C1_12 C2_12 116.0(2) . . ?
C6_12 C1_12 B2 122.9(2) . . ?
C2_12 C1_12 B2 120.6(2) . . ?
C3_12 C2_12 C1_12 122.3(3) . . ?
C4_12 C3_12 C2_12 120.6(3) . . ?
C4_12 C3_12 C7_12 118.0(2) . . ?
C2_12 C3_12 C7_12 121.3(3) . . ?
C3_12 C4_12 C5_12 118.2(2) . . ?
C4_12 C5_12 C6_12 121.0(3) . . ?
C4_12 C5_12 C8_12 119.5(2) . . ?
C6_12 C5_12 C8_12 119.4(3) . . ?
C5_12 C6_12 C1_12 121.7(3) . . ?
F1_12 C7_12 F2_12 107.2(3) . . ?
F1_12 C7_12 F3_12 106.6(3) . . ?
F2_12 C7_12 F3_12 104.6(2) . . ?
F1_12 C7_12 C3_12 113.3(2) . . ?
F2_12 C7_12 C3_12 112.4(3) . . ?
F3_12 C7_12 C3_12 112.1(3) . . ?
F4_12 C8_12 F6_12 105.9(3) . . ?
F4_12 C8_12 F5_12 105.2(3) . . ?
F6_12 C8_12 F5_12 106.6(3) . . ?
F4_12 C8_12 C5_12 113.7(3) . . ?
F6_12 C8_12 C5_12 112.9(3) . . ?
F5_12 C8_12 C5_12 111.9(2) . . ?
C6_13 C1_13 C2_13 116.1(3) . . ?
C6_13 C1_13 B2 121.4(2) . . ?
C2_13 C1_13 B2 122.4(2) . . ?
C3_13 C2_13 C1_13 121.6(3) . . ?
C4_13 C3_13 C2_13 121.4(3) . . ?
C4_13 C3_13 C7_13 118.0(3) . . ?
C2_13 C3_13 C7_13 120.6(3) . . ?
C3_13 C4_13 C5_13 117.5(3) . . ?
C6_13 C5_13 C4_13 121.2(3) . . ?
C6_13 C5_13 C8_13 118.4(3) . . ?
C4_13 C5_13 C8_13 120.4(3) . . ?
C5_13 C6_13 C1_13 122.2(3) . . ?
F1_13 C7_13 F2_13 106.4(3) . . ?
F1_13 C7_13 F3_13 106.2(3) . . ?
F2_13 C7_13 F3_13 106.0(3) . . ?
F1_13 C7_13 C3_13 113.5(3) . . ?
F2_13 C7_13 C3_13 111.9(3) . . ?
F3_13 C7_13 C3_13 112.3(2) . . ?
F5_13 C8_13 F6_13 111.8(5) . . ?
F5_13 C8_13 F4_13 102.9(4) . . ?
F6_13 C8_13 F4_13 102.5(5) . . ?
F5_13 C8_13 C5_13 113.4(4) . . ?
F6_13 C8_13 C5_13 111.3(4) . . ?
F4_13 C8_13 C5_13 114.1(4) . . ?
C6_14 C1_14 C2_14 115.3(2) . . ?
C6_14 C1_14 B2 123.1(2) . . ?
C2_14 C1_14 B2 121.2(2) . . ?
C3_14 C2_14 C1_14 122.2(2) . . ?
C2_14 C3_14 C4_14 121.0(3) . . ?
C2_14 C3_14 C7_14 120.6(3) . . ?
C4_14 C3_14 C7_14 118.3(3) . . ?
C5_14 C4_14 C3_14 118.0(3) . . ?
C4_14 C5_14 C6_14 120.8(3) . . ?
C4_14 C5_14 C8_14 120.1(3) . . ?
C6_14 C5_14 C8_14 119.1(3) . . ?
C5_14 C6_14 C1_14 122.7(3) . . ?
F3_14 C7_14 F2_14 106.5(3) . . ?
F3_14 C7_14 F1_14 106.6(2) . . ?
F2_14 C7_14 F1_14 104.0(3) . . ?
F3_14 C7_14 C3_14 112.8(3) . . ?
F2_14 C7_14 C3_14 112.5(3) . . ?
F1_14 C7_14 C3_14 113.7(3) . . ?
F4_14 C8_14 F5_14 107.3(3) . . ?
F4_14 C8_14 F6_14 106.2(3) . . ?
F5_14 C8_14 F6_14 105.0(3) . . ?
F4_14 C8_14 C5_14 113.7(3) . . ?
F5_14 C8_14 C5_14 112.2(3) . . ?
F6_14 C8_14 C5_14 111.9(3) . . ?
C2_15 C1_15 C6_15 115.9(2) . . ?
C2_15 C1_15 B2 123.8(2) . . ?
C6_15 C1_15 B2 119.8(2) . . ?
C1_15 C2_15 C3_15 122.3(2) . . ?
C4_15 C3_15 C2_15 120.5(3) . . ?
C4_15 C3_15 C7_15 120.0(2) . . ?
C2_15 C3_15 C7_15 119.4(2) . . ?
C5_15 C4_15 C3_15 118.1(2) . . ?
C6_15 C5_15 C4_15 121.0(2) . . ?
C6_15 C5_15 C8_15 120.6(3) . . ?
C4_15 C5_15 C8_15 118.4(2) . . ?
C5_15 C6_15 C1_15 122.3(3) . . ?
F1_15 C7_15 F3_15 106.4(2) . . ?
F1_15 C7_15 F2_15 105.7(2) . . ?
F3_15 C7_15 F2_15 105.9(2) . . ?
F1_15 C7_15 C3_15 113.5(2) . . ?
F3_15 C7_15 C3_15 112.9(2) . . ?
F2_15 C7_15 C3_15 111.8(2) . . ?
F5_15 C8_15 F4_15 105.6(2) . . ?
F5_15 C8_15 F6_15 104.9(3) . . ?
F4_15 C8_15 F6_15 106.0(3) . . ?
F5_15 C8_15 C5_15 113.2(2) . . ?
F4_15 C8_15 C5_15 112.7(2) . . ?
F6_15 C8_15 C5_15 113.7(2) . . ?
Cl2_16 C1_16 Cl1_16 107.9 . . ?
Cl1_17 C1_17 Cl2_17 107.9 . . ?
Cl1_20 C1_20 Cl2_20 107.9 . . ?
Cl2_18 C1_18 Cl1_18 107.9 . . ?
Cl1_19 C1_19 Cl2_19 107.9 . . ?

loop_
_geom_bond_atom_site_label_1
_geom_bond_atom_site_label_2
_geom_bond_distance
_geom_bond_site_symmetry_2
_geom_bond_publ_flag
Pt1 B1_1 1.952(3) . ?
Pt1 P1 2.3297(7) . ?
Pt1 P2 2.3346(7) . ?
B1_1 C2_1 1.584(4) . ?
B1_1 C5_1 1.586(4) . ?
C2_1 C3_1 1.349(4) . ?
C2_1 C1_2 1.485(4) . ?
C3_1 C1_3 1.472(4) . ?
C3_1 C4_1 1.519(4) . ?
C4_1 C5_1 1.356(4) . ?
C4_1 C1_4 1.480(4) . ?
C5_1 C1_5 1.477(3) . ?
C1_2 C2_2 1.391(4) . ?
C1_2 C6_2 1.398(4) . ?
C2_2 C3_2 1.389(4) . ?
C3_2 C4_2 1.371(6) . ?
C4_2 C5_2 1.369(6) . ?
C5_2 C6_2 1.406(5) . ?
C1_3 C6_3 1.399(5) . ?
C1_3 C2_3 1.410(4) . ?
C2_3 C3_3 1.381(6) . ?
C3_3 C4_3 1.364(7) . ?
C4_3 C5_3 1.389(7) . ?
C5_3 C6_3 1.410(5) . ?
C1_4 C2_4 1.390(5) . ?
C1_4 C6_4 1.395(5) . ?
C2_4 C3_4 1.396(5) . ?
C3_4 C4_4 1.373(7) . ?
C4_4 C5_4 1.361(6) . ?
C5_4 C6_4 1.390(4) . ?
C1_5 C6_5 1.398(4) . ?
C1_5 C2_5 1.404(4) . ?
C2_5 C3_5 1.385(4) . ?
C3_5 C4_5 1.386(5) . ?
C4_5 C5_5 1.390(5) . ?
C5_5 C6_5 1.390(4) . ?
P1 C1_8 1.838(3) . ?
P1 C1_6 1.846(2) . ?
P1 C1_7 1.856(2) . ?
C1_6 C6_6 1.535(3) . ?
C1_6 C2_6 1.537(3) . ?
C2_6 C3_6 1.531(4) . ?
C3_6 C4_6 1.531(4) . ?
C4_6 C5_6 1.529(4) . ?
C5_6 C6_6 1.533(3) . ?
C1_7 C2_7 1.541(4) . ?
C1_7 C6_7 1.545(4) . ?
C2_7 C3_7 1.530(4) . ?
C3_7 C4_7 1.527(4) . ?
C4_7 C5_7 1.519(4) . ?
C5_7 C6_7 1.529(4) . ?
C1_8 C6_8 1.538(3) . ?
C1_8 C2_8 1.544(4) . ?
C2_8 C3_8 1.528(4) . ?
C3_8 C4_8 1.527(4) . ?
C4_8 C5_8 1.533(4) . ?
C5_8 C6_8 1.526(4) . ?
P2 C1_9 1.842(3) . ?
P2 C1_11 1.845(3) . ?
P2 C1_10 1.852(3) . ?
C1_9 C6_9 1.526(4) . ?
C1_9 C2_9 1.536(4) . ?
C2_9 C3_9 1.533(4) . ?
C3_9 C4_9 1.522(5) . ?
C4_9 C5_9 1.515(5) . ?
C5_9 C6_9 1.538(4) . ?
C1_10 C2_10 1.530(5) . ?
C1_10 C6_10 1.547(4) . ?
C2_10 C3_10 1.527(4) . ?
C3_10 C4_10 1.537(6) . ?
C4_10 C5_10 1.509(6) . ?
C5_10 C6_10 1.537(5) . ?
C1_11 C6_11 1.525(4) . ?
C1_11 C2_11 1.538(4) . ?
C2_11 C3_11 1.518(5) . ?
C3_11 C4_11 1.516(5) . ?
C4_11 C5_11 1.532(5) . ?
C5_11 C6_11 1.530(4) . ?
B2 C1_15 1.638(4) . ?
B2 C1_13 1.639(4) . ?
B2 C1_14 1.640(4) . ?
B2 C1_12 1.649(4) . ?
C1_12 C6_12 1.398(4) . ?
C1_12 C2_12 1.402(4) . ?
C2_12 C3_12 1.393(4) . ?
C3_12 C4_12 1.383(4) . ?
C3_12 C7_12 1.497(4) . ?
C4_12 C5_12 1.386(4) . ?
C5_12 C6_12 1.397(4) . ?
C5_12 C8_12 1.493(4) . ?
C7_12 F1_12 1.330(4) . ?
C7_12 F2_12 1.338(4) . ?
C7_12 F3_12 1.350(4) . ?
C8_12 F4_12 1.320(3) . ?
C8_12 F6_12 1.328(4) . ?
C8_12 F5_12 1.338(4) . ?
C1_13 C6_13 1.392(4) . ?
C1_13 C2_13 1.403(4) . ?
C2_13 C3_13 1.389(4) . ?
C3_13 C4_13 1.383(5) . ?
C3_13 C7_13 1.503(4) . ?
C4_13 C5_13 1.389(5) . ?
C5_13 C6_13 1.384(5) . ?
C5_13 C8_13 1.504(6) . ?
C7_13 F1_13 1.337(4) . ?
C7_13 F2_13 1.340(4) . ?
C7_13 F3_13 1.341(3) . ?
C8_13 F5_13 1.319(7) . ?
C8_13 F6_13 1.319(6) . ?
C8_13 F4_13 1.320(6) . ?
C1_14 C6_14 1.399(4) . ?
C1_14 C2_14 1.406(4) . ?
C2_14 C3_14 1.384(4) . ?
C3_14 C4_14 1.389(4) . ?
C3_14 C7_14 1.502(4) . ?
C4_14 C5_14 1.383(4) . ?
C5_14 C6_14 1.386(4) . ?
C5_14 C8_14 1.498(4) . ?
C7_14 F3_14 1.320(3) . ?
C7_14 F2_14 1.324(5) . ?
C7_14 F1_14 1.328(4) . ?
C8_14 F4_14 1.317(4) . ?
C8_14 F5_14 1.328(5) . ?
C8_14 F6_14 1.341(4) . ?
C1_15 C2_15 1.392(4) . ?
C1_15 C6_15 1.408(4) . ?
C2_15 C3_15 1.403(4) . ?
C3_15 C4_15 1.391(4) . ?
C3_15 C7_15 1.492(4) . ?
C4_15 C5_15 1.389(4) . ?
C5_15 C6_15 1.383(4) . ?
C5_15 C8_15 1.498(4) . ?
C7_15 F1_15 1.328(3) . ?
C7_15 F3_15 1.341(3) . ?
C7_15 F2_15 1.344(3) . ?
C8_15 F5_15 1.323(4) . ?
C8_15 F4_15 1.325(3) . ?
C8_15 F6_15 1.335(4) . ?
C1_16 Cl2_16 1.7577 . ?
C1_16 Cl1_16 1.7579 . ?
C1_17 Cl1_17 1.7577 . ?
C1_17 Cl2_17 1.7578 . ?
C1_20 Cl1_20 1.7578 . ?
C1_20 Cl2_20 1.7578 . ?
C1_18 Cl2_18 1.7577 . ?
C1_18 Cl1_18 1.7578 . ?
C1_19 Cl1_19 1.7578 . ?
C1_19 Cl2_19 1.7578 . ?

loop_
_platon_squeeze_void_nr
_platon_squeeze_void_average_x
_platon_squeeze_void_average_y
_platon_squeeze_void_average_z
_platon_squeeze_void_volume
_platon_squeeze_void_count_electrons
_platon_squeeze_void_content
1 -0.016 0.000 0.000 585 151 ' '
